data_4303558
loop_
_publ_author_name
'Hideki Sugimoto'
'Susumu Tatemoto'
'Koichiro Suyama'
'Hiroyuki Miyake'
'Shinobu Itoh'
'Chao Dong'
'Jing Yang'
'Martin L. Kirk'

_publ_contact_author_email sugimoto@mls.eng.osaka-u.ac.jp
_publ_contact_author_fax +81-6-6879-7933
_publ_contact_author_name 'Hideki Sugimoto'
_publ_contact_author_phone +81-6-6879-7933
_publ_section_title
;
Dioxomolybdenum(VI) Complexes with Ene-1,2-dithiolate Ligands: Synthesis,
Spectroscopy, and Oxygen Atom Transfer Reactivity
;
_journal_name_full 'Inorganic Chemistry'
_journal_page_first 10581
_journal_page_last 10590
_journal_paper_doi 10.1021/ic901112s
_journal_volume 48
_journal_year 2009
_chemical_formula_moiety 'C28 H52 Mo N2 O10 S4 '
_chemical_formula_sum 'C28 H52 Mo N2 O10 S4'
_chemical_formula_weight 800.91
_space_group_IT_number 14
_symmetry_cell_setting monoclinic
_symmetry_Int_Tables_number 14
_symmetry_space_group_name_Hall '-P 2ybc'
_symmetry_space_group_name_H-M 'P 1 21/c 1'
_cell_angle_alpha 90.0000
_cell_angle_beta 108.404(6)
_cell_angle_gamma 90.0000
_cell_formula_units_Z 4
_cell_length_a 16.367(7)
_cell_length_b 10.809(4)
_cell_length_c 21.510(9)
_cell_measurement_reflns_used 13195
_cell_measurement_temperature 100.1
_cell_measurement_theta_max 30.0
_cell_measurement_theta_min 3.1
_cell_volume 3611(3)
_computing_cell_refinement CrystalClear
_computing_data_collection CrystalClear
_computing_data_reduction CrystalStructure
_computing_publication_material 'CrystalStructure 3.8'
_computing_structure_refinement CRYSTALS
_computing_structure_solution SIR2002
_diffrn_detector_area_resol_mean 7.31
_diffrn_measured_fraction_theta_full 0.966
_diffrn_measured_fraction_theta_max 0.950
_diffrn_measurement_device_type 'Rigaku Mercury'
_diffrn_measurement_method \w
_diffrn_radiation_type 'Mo K\a'
_diffrn_radiation_wavelength 0.71070
_diffrn_reflns_av_R_equivalents 0.040
_diffrn_reflns_limit_h_max 20
_diffrn_reflns_limit_h_min -22
_diffrn_reflns_limit_k_max 14
_diffrn_reflns_limit_k_min -14
_diffrn_reflns_limit_l_max 20
_diffrn_reflns_limit_l_min -30
_diffrn_reflns_number 32195
_diffrn_reflns_theta_full 27.50
_diffrn_reflns_theta_max 30.01
_exptl_absorpt_coefficient_mu 0.647
_exptl_absorpt_correction_T_max 0.987
_exptl_absorpt_correction_T_min 0.765
_exptl_absorpt_correction_type multi-scan
_exptl_absorpt_process_details 'Jacobson, R. (1998) Private communication'
_exptl_crystal_colour brown
_exptl_crystal_density_diffrn 1.473
_exptl_crystal_density_method 'not measured'
_exptl_crystal_description prism
_exptl_crystal_F_000 1680.00
_exptl_crystal_size_max 0.38
_exptl_crystal_size_mid 0.20
_exptl_crystal_size_min 0.02
_refine_diff_density_max 2.12
_refine_diff_density_min -1.38
_refine_ls_extinction_method none
_refine_ls_goodness_of_fit_ref 1.081
_refine_ls_hydrogen_treatment refall
_refine_ls_number_parameters 457
_refine_ls_number_reflns 7239
_refine_ls_R_factor_gt 0.0715
_refine_ls_shift/su_max 0.0031
_refine_ls_structure_factor_coef Fsqd
_refine_ls_weighting_details 'w = 1/[0.0095Fo^2^ + 1.0000\s(Fo^2^)]/(4Fo^2^)'
_refine_ls_weighting_scheme calc
_refine_ls_wR_factor_ref 0.2373
_reflns_number_gt 7194
_reflns_number_total 8009
_reflns_threshold_expression F^2^>2.0\s(F^2^)
_cod_data_source_file ic901112s_si_002_1.cif
_cod_data_source_block '__7'
_cod_original_formula_sum 'C28 H52 Mo N2 O10 S4 '
_cod_database_code 4303558

loop_
_symmetry_equiv_pos_site_id
_symmetry_equiv_pos_as_xyz
1 +X,+Y,+Z
2 -X,1/2+Y,1/2-Z
3 -X,-Y,-Z
4 +X,1/2-Y,1/2+Z

loop_
_atom_site_label
_atom_site_type_symbol
_atom_site_fract_x
_atom_site_fract_y
_atom_site_fract_z
_atom_site_U_iso_or_equiv
_atom_site_adp_type
_atom_site_occupancy
_atom_site_symmetry_multiplicity
_atom_site_calc_flag
_atom_site_refinement_flags
_atom_site_disorder_assembly
_atom_site_disorder_group
Mo(1) Mo 0.79558(2) 1.24561(3) 0.35891(2) 0.01255(12) Uani 1.00 1 d . . .
S(1) S 0.74701(8) 1.25979(11) 0.23956(6) 0.0166(2) Uani 1.00 1 d . . .
S(2) S 0.88626(7) 1.06843(11) 0.32883(6) 0.0165(2) Uani 1.00 1 d . . .
S(3) S 0.83143(7) 1.14990(11) 0.46606(5) 0.0152(2) Uani 1.00 1 d . . .
S(4) S 0.67539(7) 1.07579(11) 0.33792(5) 0.0161(2) Uani 1.00 1 d . . .
O(1) O 0.7196(2) 1.3603(3) 0.35315(17) 0.0205(8) Uani 1.00 1 d . . .
O(2) O 0.8925(2) 1.3226(3) 0.39422(17) 0.0174(7) Uani 1.00 1 d . . .
O(3) O 0.7993(2) 1.0516(3) 0.10568(17) 0.0244(9) Uani 1.00 1 d . . .
O(4) O 0.7044(2) 1.2042(3) 0.10169(18) 0.0222(9) Uani 1.00 1 d . . .
O(5) O 0.8332(2) 0.8476(3) 0.20555(19) 0.0214(8) Uani 1.00 1 d . . .
O(6) O 0.9584(2) 0.9494(3) 0.21841(18) 0.0188(8) Uani 1.00 1 d . . .
O(7) O 0.6933(2) 0.9370(3) 0.54305(19) 0.0254(9) Uani 1.00 1 d . . .
O(8) O 0.8201(2) 1.0374(3) 0.58239(16) 0.0190(8) Uani 1.00 1 d . . .
O(9) O 0.6130(2) 0.8236(3) 0.4036(2) 0.0263(9) Uani 1.00 1 d . . .
O(10) O 0.5438(2) 0.9924(3) 0.42339(18) 0.0192(8) Uani 1.00 1 d . . .
N(1) N 0.8935(2) 0.6987(3) 0.4208(2) 0.0163(9) Uani 1.00 1 d . . .
N(2) N 0.5627(2) 0.8433(4) 0.1607(2) 0.0188(9) Uani 1.00 1 d . . .
C(1) C 0.7926(2) 1.1402(4) 0.2058(2) 0.0162(10) Uani 1.00 1 d . . .
C(2) C 0.8488(2) 1.0575(4) 0.2453(2) 0.0150(10) Uani 1.00 1 d . . .
C(3) C 0.7676(2) 1.1254(4) 0.1345(2) 0.0171(10) Uani 1.00 1 d . . .
C(4) C 0.6783(3) 1.1939(5) 0.0316(2) 0.0223(12) Uani 1.00 1 d . . .
C(5) C 0.8772(2) 0.9408(4) 0.2190(2) 0.0125(9) Uani 1.00 1 d . . .
C(6) C 0.9928(3) 0.8361(5) 0.1990(2) 0.0278(13) Uani 1.00 1 d . . .
C(7) C 0.7473(2) 1.0513(4) 0.4689(2) 0.0138(9) Uani 1.00 1 d . . .
C(8) C 0.6825(2) 1.0207(4) 0.4150(2) 0.0147(10) Uani 1.00 1 d . . .
C(9) C 0.7491(2) 1.0018(4) 0.5342(2) 0.0152(10) Uani 1.00 1 d . . .
C(10) C 0.8288(3) 0.9878(5) 0.6464(2) 0.0263(13) Uani 1.00 1 d . . .
C(11) C 0.6117(3) 0.9313(4) 0.4154(2) 0.0177(10) Uani 1.00 1 d . . .
C(12) C 0.4725(3) 0.9113(5) 0.4234(2) 0.0234(12) Uani 1.00 1 d . . .
C(13) C 0.9870(3) 0.6694(5) 0.4255(2) 0.0258(12) Uani 1.00 1 d . . .
C(14) C 1.0238(4) 0.7509(6) 0.3841(3) 0.0358(18) Uani 1.00 1 d . . .
C(15) C 0.8378(3) 0.7108(4) 0.3493(2) 0.0182(11) Uani 1.00 1 d . . .
C(16) C 0.8414(3) 0.5985(5) 0.3069(2) 0.0257(12) Uani 1.00 1 d . . .
C(17) C 0.8621(3) 0.5953(5) 0.4554(2) 0.0256(12) Uani 1.00 1 d . . .
C(18) C 0.7706(4) 0.6082(6) 0.4577(3) 0.0383(17) Uani 1.00 1 d . . .
C(19) C 0.8874(3) 0.8240(4) 0.4519(2) 0.0182(11) Uani 1.00 1 d . . .
C(20) C 0.9265(3) 0.8290(5) 0.5256(2) 0.0264(12) Uani 1.00 1 d . . .
C(21) C 0.6337(3) 0.7743(6) 0.2115(3) 0.0290(13) Uani 1.00 1 d . . .
C(22) C 0.6200(4) 0.6345(6) 0.2110(4) 0.0479(19) Uani 1.00 1 d . . .
C(23) C 0.4772(3) 0.8212(6) 0.1718(2) 0.0253(12) Uani 1.00 1 d . . .
C(24) C 0.4775(3) 0.8408(7) 0.2414(3) 0.0358(16) Uani 1.00 1 d . . .
C(25) C 0.5892(3) 0.9798(5) 0.1700(2) 0.0274(13) Uani 1.00 1 d . . .
C(26) C 0.5286(4) 1.0669(6) 0.1237(3) 0.0417(18) Uani 1.00 1 d . . .
C(27) C 0.5536(3) 0.8007(4) 0.0920(2) 0.0232(12) Uani 1.00 1 d . . .
C(28) C 0.6307(3) 0.8273(5) 0.0689(2) 0.0276(13) Uani 1.00 1 d . . .
H(1) H 0.7122 1.2477 0.0148 0.027 Uiso 1.00 1 c R . .
H(2) H 0.6193 1.2160 0.0137 0.027 Uiso 1.00 1 c R . .
H(3) H 0.6860 1.1110 0.0198 0.026 Uiso 1.00 1 c R . .
H(4) H 1.0192 0.7872 0.2367 0.035 Uiso 1.00 1 c R . .
H(5) H 1.0343 0.8569 0.1782 0.035 Uiso 1.00 1 c R . .
H(6) H 0.9473 0.7906 0.1694 0.035 Uiso 1.00 1 c R . .
H(7) H 0.8020 1.0420 0.6688 0.033 Uiso 1.00 1 c R . .
H(8) H 0.8881 0.9798 0.6706 0.033 Uiso 1.00 1 c R . .
H(9) H 0.8020 0.9089 0.6418 0.033 Uiso 1.00 1 c R . .
H(10) H 0.4346 0.9024 0.3799 0.028 Uiso 1.00 1 c R . .
H(11) H 0.4420 0.9463 0.4501 0.028 Uiso 1.00 1 c R . .
H(12) H 0.4944 0.8326 0.4402 0.028 Uiso 1.00 1 c R . .
H(13) H 1.0217 0.6782 0.4700 0.031 Uiso 1.00 1 c R . .
H(14) H 0.9894 0.5861 0.4121 0.030 Uiso 1.00 1 c R . .
H(15) H 1.0129 0.7149 0.3420 0.044 Uiso 1.00 1 c R . .
H(16) H 1.0842 0.7592 0.4044 0.044 Uiso 1.00 1 c R . .
H(17) H 0.9975 0.8302 0.3798 0.044 Uiso 1.00 1 c R . .
H(18) H 0.7798 0.7222 0.3481 0.020 Uiso 1.00 1 c R . .
H(19) H 0.8565 0.7814 0.3312 0.020 Uiso 1.00 1 c R . .
H(20) H 0.8865 0.6095 0.2883 0.030 Uiso 1.00 1 c R . .
H(21) H 0.7881 0.5905 0.2728 0.030 Uiso 1.00 1 c R . .
H(22) H 0.8519 0.5260 0.3331 0.030 Uiso 1.00 1 c R . .
H(23) H 0.8654 0.5200 0.4336 0.031 Uiso 1.00 1 c R . .
H(24) H 0.8995 0.5913 0.4993 0.031 Uiso 1.00 1 c R . .
H(25) H 0.7712 0.6521 0.4961 0.049 Uiso 1.00 1 c R . .
H(26) H 0.7465 0.5284 0.4582 0.049 Uiso 1.00 1 c R . .
H(27) H 0.7369 0.6522 0.4201 0.049 Uiso 1.00 1 c R . .
H(28) H 0.9159 0.8834 0.4336 0.023 Uiso 1.00 1 c R . .
H(29) H 0.8282 0.8451 0.4412 0.023 Uiso 1.00 1 c R . .
H(30) H 0.8841 0.8079 0.5454 0.030 Uiso 1.00 1 c R . .
H(31) H 0.9472 0.9102 0.5385 0.030 Uiso 1.00 1 c R . .
H(32) H 0.9730 0.7720 0.5392 0.030 Uiso 1.00 1 c R . .
H(33) H 0.6866 0.7896 0.2035 0.033 Uiso 1.00 1 c R . .
H(34) H 0.6370 0.8049 0.2537 0.033 Uiso 1.00 1 c R . .
H(35) H 0.5884 0.6144 0.2398 0.054 Uiso 1.00 1 c R . .
H(37) H 0.5886 0.6089 0.1678 0.053 Uiso 1.00 1 c R . .
H(38) H 0.4362 0.8761 0.1442 0.031 Uiso 1.00 1 c R . .
H(39) H 0.4603 0.7382 0.1597 0.031 Uiso 1.00 1 c R . .
H(40) H 0.4915 0.7653 0.2649 0.044 Uiso 1.00 1 c R . .
H(41) H 0.4222 0.8676 0.2412 0.044 Uiso 1.00 1 c R . .
H(42) H 0.5191 0.9018 0.2618 0.044 Uiso 1.00 1 c R . .
H(43) H 0.5930 1.0031 0.2134 0.034 Uiso 1.00 1 c R . .
H(44) H 0.6442 0.9878 0.1642 0.034 Uiso 1.00 1 c R . .
H(45) H 0.5454 1.0765 0.0855 0.052 Uiso 1.00 1 c R . .
H(46) H 0.5302 1.1450 0.1443 0.052 Uiso 1.00 1 c R . .
H(47) H 0.4718 1.0345 0.1118 0.052 Uiso 1.00 1 c R . .
H(48) H 0.5443 0.7138 0.0901 0.028 Uiso 1.00 1 c R . .
H(49) H 0.5048 0.8408 0.0628 0.028 Uiso 1.00 1 c R . .
H(50) H 0.6240 0.9061 0.0483 0.034 Uiso 1.00 1 c R . .
H(51) H 0.6345 0.7655 0.0385 0.034 Uiso 1.00 1 c R . .
H(52) H 0.6818 0.8267 0.1054 0.034 Uiso 1.00 1 c R . .

loop_
_atom_site_aniso_label
_atom_site_aniso_U_11
_atom_site_aniso_U_22
_atom_site_aniso_U_33
_atom_site_aniso_U_12
_atom_site_aniso_U_13
_atom_site_aniso_U_23
Mo(1) 0.0116(2) 0.0123(2) 0.0150(2) 0.00033(12) 0.00604(17) 0.00166(13)
S(1) 0.0172(5) 0.0169(6) 0.0175(5) 0.0048(4) 0.0080(4) 0.0048(4)
S(2) 0.0196(5) 0.0158(5) 0.0149(5) 0.0036(4) 0.0065(4) -0.0004(4)
S(3) 0.0136(5) 0.0173(5) 0.0148(5) -0.0034(4) 0.0047(3) -0.0001(4)
S(4) 0.0167(5) 0.0165(5) 0.0145(5) -0.0012(4) 0.0041(4) 0.0005(4)
O(1) 0.0165(15) 0.0226(18) 0.0231(16) 0.0033(13) 0.0071(13) 0.0002(14)
O(2) 0.0126(14) 0.0171(16) 0.0232(16) -0.0026(12) 0.0067(12) 0.0013(13)
O(3) 0.0288(19) 0.0229(19) 0.0194(17) 0.0035(14) 0.0048(15) -0.0042(14)
O(4) 0.0216(17) 0.024(2) 0.0193(17) 0.0066(14) 0.0042(14) 0.0060(14)
O(5) 0.0214(16) 0.0142(17) 0.0290(18) -0.0012(13) 0.0087(14) -0.0009(14)
O(6) 0.0163(15) 0.0179(17) 0.0247(17) -0.0009(13) 0.0102(13) -0.0077(14)
O(7) 0.0256(18) 0.028(2) 0.0231(17) -0.0029(15) 0.0078(14) 0.0103(15)
O(8) 0.0256(17) 0.0174(17) 0.0150(15) -0.0018(14) 0.0077(13) -0.0014(13)
O(9) 0.0267(18) 0.0116(16) 0.039(2) -0.0044(14) 0.0087(16) -0.0027(15)
O(10) 0.0141(14) 0.0162(17) 0.0293(18) -0.0013(12) 0.0098(13) 0.0034(14)
N(1) 0.0212(19) 0.013(2) 0.0128(17) 0.0051(14) 0.0019(14) -0.0017(14)
N(2) 0.0171(18) 0.021(2) 0.0182(18) -0.0036(15) 0.0058(15) 0.0004(16)
C(1) 0.0139(19) 0.018(2) 0.021(2) -0.0008(16) 0.0110(16) 0.0030(18)
C(2) 0.021(2) 0.011(2) 0.017(2) 0.0001(16) 0.0114(17) 0.0020(16)
C(3) 0.0136(19) 0.018(2) 0.020(2) -0.0019(16) 0.0056(16) 0.0026(18)
C(4) 0.022(2) 0.023(2) 0.021(2) -0.0044(19) 0.0056(19) 0.0010(19)
C(5) 0.0138(19) 0.0109(19) 0.0122(18) 0.0023(15) 0.0034(15) 0.0020(15)
C(6) 0.024(2) 0.030(2) 0.033(2) 0.007(2) 0.015(2) -0.014(2)
C(7) 0.0165(19) 0.012(2) 0.016(2) 0.0039(16) 0.0109(16) -0.0002(16)
C(8) 0.016(2) 0.011(2) 0.021(2) -0.0012(15) 0.0114(17) 0.0020(16)
C(9) 0.0148(19) 0.015(2) 0.016(2) 0.0032(16) 0.0063(16) 0.0019(17)
C(10) 0.034(2) 0.033(3) 0.015(2) 0.000(2) 0.012(2) 0.001(2)
C(11) 0.015(2) 0.017(2) 0.020(2) -0.0032(17) 0.0037(17) 0.0013(17)
C(12) 0.019(2) 0.021(2) 0.030(2) -0.0048(19) 0.0087(19) 0.003(2)
C(13) 0.023(2) 0.032(2) 0.021(2) 0.015(2) 0.0053(19) -0.002(2)
C(14) 0.023(2) 0.058(4) 0.029(3) -0.005(2) 0.013(2) -0.015(2)
C(15) 0.024(2) 0.015(2) 0.012(2) 0.0028(18) -0.0011(17) 0.0021(17)
C(16) 0.035(2) 0.019(2) 0.019(2) -0.006(2) 0.004(2) -0.0029(19)
C(17) 0.044(3) 0.013(2) 0.021(2) 0.003(2) 0.012(2) 0.0010(19)
C(18) 0.049(3) 0.030(3) 0.045(3) -0.006(2) 0.026(3) 0.002(2)
C(19) 0.028(2) 0.009(2) 0.021(2) 0.0057(18) 0.0115(19) 0.0013(17)
C(20) 0.027(2) 0.026(2) 0.023(2) 0.006(2) 0.003(2) -0.006(2)
C(21) 0.019(2) 0.031(2) 0.031(2) -0.003(2) 0.001(2) 0.006(2)
C(22) 0.044(3) 0.030(3) 0.059(4) -0.004(2) 0.002(3) 0.017(3)
C(23) 0.016(2) 0.036(3) 0.025(2) -0.006(2) 0.0081(19) 0.002(2)
C(24) 0.021(2) 0.059(4) 0.030(2) -0.010(2) 0.012(2) -0.000(2)
C(25) 0.040(3) 0.024(2) 0.020(2) -0.012(2) 0.013(2) -0.009(2)
C(26) 0.052(3) 0.021(3) 0.058(4) 0.005(2) 0.026(3) 0.006(2)
C(27) 0.030(2) 0.018(2) 0.021(2) -0.0040(19) 0.007(2) -0.0017(18)
C(28) 0.028(2) 0.028(2) 0.029(2) -0.003(2) 0.013(2) -0.009(2)

loop_
_atom_type_symbol
_atom_type_description
_atom_type_scat_dispersion_real
_atom_type_scat_dispersion_imag
_atom_type_scat_source
C C 0.003 0.002
;
International Tables for Crystallography
(1992, Vol. C, Tables 4.2.6.8 and 6.1.1.4)
;
H H 0.000 0.000
;
International Tables for Crystallography
(1992, Vol. C, Table 6.1.1.4)
;
Mo Mo -1.683 0.686
;
International Tables for Crystallography
(1992, Vol. C, Tables 4.2.6.8 and 6.1.1.4)
;
N N 0.006 0.003
;
International Tables for Crystallography
(1992, Vol. C, Tables 4.2.6.8 and 6.1.1.4)
;
O O 0.011 0.006
;
International Tables for Crystallography
(1992, Vol. C, Tables 4.2.6.8 and 6.1.1.4)
;
S S 0.125 0.123
;
International Tables for Crystallography
(1992, Vol. C, Tables 4.2.6.8 and 6.1.1.4)
;

loop_
_geom_angle_atom_site_label_1
_geom_angle_atom_site_label_2
_geom_angle_atom_site_label_3
_geom_angle
_geom_angle_publ_flag
_geom_angle_site_symmetry_1
_geom_angle_site_symmetry_2
_geom_angle_site_symmetry_3
S(1) Mo(1) S(2) 78.95(4) yes . . .
S(1) Mo(1) S(3) 158.10(4) yes . . .
S(1) Mo(1) S(4) 83.42(3) yes . . .
S(1) Mo(1) O(1) 83.79(12) yes . . .
S(1) Mo(1) O(2) 112.25(13) yes . . .
S(2) Mo(1) S(3) 86.39(4) yes . . .
S(2) Mo(1) S(4) 84.19(3) yes . . .
S(2) Mo(1) O(1) 162.37(11) yes . . .
S(2) Mo(1) O(2) 87.03(12) yes . . .
S(3) Mo(1) S(4) 78.94(3) yes . . .
S(3) Mo(1) O(1) 109.05(13) yes . . .
S(3) Mo(1) O(2) 82.84(12) yes . . .
S(4) Mo(1) O(1) 90.36(12) yes . . .
S(4) Mo(1) O(2) 160.21(11) yes . . .
O(1) Mo(1) O(2) 102.93(16) yes . . .
Mo(1) S(1) C(1) 110.38(15) yes . . .
Mo(1) S(2) C(2) 105.47(16) yes . . .
Mo(1) S(3) C(7) 109.56(14) yes . . .
Mo(1) S(4) C(8) 104.81(15) yes . . .
C(3) O(4) C(4) 115.1(4) yes . . .
C(5) O(6) C(6) 114.8(3) yes . . .
C(9) O(8) C(10) 115.4(4) yes . . .
C(11) O(10) C(12) 113.4(3) yes . . .
C(13) N(1) C(15) 110.5(4) yes . . .
C(13) N(1) C(17) 107.5(4) yes . . .
C(13) N(1) C(19) 110.9(3) yes . . .
C(15) N(1) C(17) 111.7(3) yes . . .
C(15) N(1) C(19) 105.3(3) yes . . .
C(17) N(1) C(19) 110.9(4) yes . . .
C(21) N(2) C(23) 110.2(4) yes . . .
C(21) N(2) C(25) 105.0(3) yes . . .
C(21) N(2) C(27) 111.9(4) yes . . .
C(23) N(2) C(25) 111.7(4) yes . . .
C(23) N(2) C(27) 107.2(3) yes . . .
C(25) N(2) C(27) 110.9(4) yes . . .
S(1) C(1) C(2) 120.9(3) yes . . .
S(1) C(1) C(3) 119.9(3) yes . . .
C(2) C(1) C(3) 119.2(4) yes . . .
S(2) C(2) C(1) 123.7(4) yes . . .
S(2) C(2) C(5) 113.6(3) yes . . .
C(1) C(2) C(5) 122.5(4) yes . . .
O(3) C(3) O(4) 121.5(4) yes . . .
O(3) C(3) C(1) 125.5(4) yes . . .
O(4) C(3) C(1) 113.0(4) yes . . .
O(5) C(5) O(6) 124.8(4) yes . . .
O(5) C(5) C(2) 123.2(4) yes . . .
O(6) C(5) C(2) 111.7(3) yes . . .
S(3) C(7) C(8) 122.2(4) yes . . .
S(3) C(7) C(9) 117.8(3) yes . . .
C(8) C(7) C(9) 120.0(4) yes . . .
S(4) C(8) C(7) 122.6(4) yes . . .
S(4) C(8) C(11) 113.9(3) yes . . .
C(7) C(8) C(11) 123.4(4) yes . . .
O(7) C(9) O(8) 123.6(4) yes . . .
O(7) C(9) C(7) 124.2(3) yes . . .
O(8) C(9) C(7) 112.2(4) yes . . .
O(9) C(11) O(10) 125.2(4) yes . . .
O(9) C(11) C(8) 123.8(5) yes . . .
O(10) C(11) C(8) 110.6(4) yes . . .
N(1) C(13) C(14) 114.5(4) yes . . .
N(1) C(15) C(16) 114.2(3) yes . . .
N(1) C(17) C(18) 116.0(4) yes . . .
N(1) C(19) C(20) 115.2(4) yes . . .
N(2) C(21) C(22) 113.8(4) yes . . .
N(2) C(23) C(24) 114.9(4) yes . . .
N(2) C(25) C(26) 114.7(4) yes . . .
N(2) C(27) C(28) 115.2(4) yes . . .
O(4) C(4) H(1) 109.6 no . . .
O(4) C(4) H(2) 109.5 no . . .
O(4) C(4) H(3) 109.4 no . . .
H(1) C(4) H(2) 109.5 no . . .
H(1) C(4) H(3) 109.5 no . . .
H(2) C(4) H(3) 109.5 no . . .
O(6) C(6) H(4) 109.5 no . . .
O(6) C(6) H(5) 109.5 no . . .
O(6) C(6) H(6) 109.5 no . . .
H(4) C(6) H(5) 109.5 no . . .
H(4) C(6) H(6) 109.5 no . . .
H(5) C(6) H(6) 109.5 no . . .
O(8) C(10) H(7) 109.5 no . . .
O(8) C(10) H(8) 109.4 no . . .
O(8) C(10) H(9) 109.5 no . . .
H(7) C(10) H(8) 109.5 no . . .
H(7) C(10) H(9) 109.5 no . . .
H(8) C(10) H(9) 109.5 no . . .
O(10) C(12) H(10) 109.5 no . . .
O(10) C(12) H(11) 109.5 no . . .
O(10) C(12) H(12) 109.4 no . . .
H(10) C(12) H(11) 109.5 no . . .
H(10) C(12) H(12) 109.5 no . . .
H(11) C(12) H(12) 109.5 no . . .
N(1) C(13) H(13) 108.2 no . . .
N(1) C(13) H(14) 108.2 no . . .
C(14) C(13) H(13) 108.2 no . . .
C(14) C(13) H(14) 108.2 no . . .
H(13) C(13) H(14) 109.5 no . . .
C(13) C(14) H(15) 109.5 no . . .
C(13) C(14) H(16) 109.5 no . . .
C(13) C(14) H(17) 109.4 no . . .
H(15) C(14) H(16) 109.5 no . . .
H(15) C(14) H(17) 109.5 no . . .
H(16) C(14) H(17) 109.5 no . . .
N(1) C(15) H(18) 108.2 no . . .
N(1) C(15) H(19) 108.3 no . . .
C(16) C(15) H(18) 108.2 no . . .
C(16) C(15) H(19) 108.3 no . . .
H(18) C(15) H(19) 109.5 no . . .
C(15) C(16) H(20) 109.4 no . . .
C(15) C(16) H(21) 109.5 no . . .
C(15) C(16) H(22) 109.5 no . . .
H(20) C(16) H(21) 109.5 no . . .
H(20) C(16) H(22) 109.5 no . . .
H(21) C(16) H(22) 109.5 no . . .
N(1) C(17) H(23) 107.8 no . . .
N(1) C(17) H(24) 107.9 no . . .
C(18) C(17) H(23) 107.8 no . . .
C(18) C(17) H(24) 107.8 no . . .
H(23) C(17) H(24) 109.5 no . . .
C(17) C(18) H(25) 109.5 no . . .
C(17) C(18) H(26) 109.5 no . . .
C(17) C(18) H(27) 109.4 no . . .
H(25) C(18) H(26) 109.5 no . . .
H(25) C(18) H(27) 109.5 no . . .
H(26) C(18) H(27) 109.5 no . . .
N(1) C(19) H(28) 108.0 no . . .
N(1) C(19) H(29) 108.1 no . . .
C(20) C(19) H(28) 108.0 no . . .
C(20) C(19) H(29) 108.0 no . . .
H(28) C(19) H(29) 109.5 no . . .
C(19) C(20) H(30) 109.5 no . . .
C(19) C(20) H(31) 109.5 no . . .
C(19) C(20) H(32) 109.4 no . . .
H(30) C(20) H(31) 109.5 no . . .
H(30) C(20) H(32) 109.5 no . . .
H(31) C(20) H(32) 109.5 no . . .
N(2) C(21) H(33) 108.5 no . . .
N(2) C(21) H(34) 108.4 no . . .
C(22) C(21) H(33) 108.1 no . . .
C(22) C(21) H(34) 108.4 no . . .
H(33) C(21) H(34) 109.5 no . . .
C(21) C(22) H(35) 109.3 no . . .
C(21) C(22) H(37) 109.3 no . . .
H(35) C(22) H(37) 109.5 no . . .
N(2) C(23) H(38) 108.1 no . . .
N(2) C(23) H(39) 108.1 no . . .
C(24) C(23) H(38) 108.1 no . . .
C(24) C(23) H(39) 108.2 no . . .
H(38) C(23) H(39) 109.5 no . . .
C(23) C(24) H(40) 109.4 no . . .
C(23) C(24) H(41) 109.5 no . . .
C(23) C(24) H(42) 109.5 no . . .
H(40) C(24) H(41) 109.5 no . . .
H(40) C(24) H(42) 109.5 no . . .
H(41) C(24) H(42) 109.5 no . . .
N(2) C(25) H(43) 108.1 no . . .
N(2) C(25) H(44) 108.2 no . . .
C(26) C(25) H(43) 108.1 no . . .
C(26) C(25) H(44) 108.2 no . . .
H(43) C(25) H(44) 109.5 no . . .
C(25) C(26) H(45) 109.4 no . . .
C(25) C(26) H(46) 109.5 no . . .
C(25) C(26) H(47) 109.5 no . . .
H(45) C(26) H(46) 109.5 no . . .
H(45) C(26) H(47) 109.5 no . . .
H(46) C(26) H(47) 109.5 no . . .
N(2) C(27) H(48) 108.0 no . . .
N(2) C(27) H(49) 108.1 no . . .
C(28) C(27) H(48) 108.1 no . . .
C(28) C(27) H(49) 108.0 no . . .
H(48) C(27) H(49) 109.5 no . . .
C(27) C(28) H(50) 109.5 no . . .
C(27) C(28) H(51) 109.5 no . . .
C(27) C(28) H(52) 109.4 no . . .
H(50) C(28) H(51) 109.5 no . . .
H(50) C(28) H(52) 109.5 no . . .
H(51) C(28) H(52) 109.5 no . . .

loop_
_geom_bond_atom_site_label_1
_geom_bond_atom_site_label_2
_geom_bond_distance
_geom_bond_publ_flag
_geom_bond_site_symmetry_1
_geom_bond_site_symmetry_2
Mo(1) S(1) 2.4408(12) yes . .
Mo(1) S(2) 2.6260(13) yes . .
Mo(1) S(3) 2.4234(11) yes . .
Mo(1) S(4) 2.6234(11) yes . .
Mo(1) O(1) 1.732(3) yes . .
Mo(1) O(2) 1.739(3) yes . .
S(1) C(1) 1.759(5) yes . .
S(2) C(2) 1.709(4) yes . .
S(3) C(7) 1.758(5) yes . .
S(4) C(8) 1.731(5) yes . .
O(3) C(3) 1.221(6) yes . .
O(4) C(3) 1.354(5) yes . .
O(4) C(4) 1.437(6) yes . .
O(5) C(5) 1.219(5) yes . .
O(6) C(5) 1.334(5) yes . .
O(6) C(6) 1.463(7) yes . .
O(7) C(9) 1.213(6) yes . .
O(8) C(9) 1.347(5) yes . .
O(8) C(10) 1.442(6) yes . .
O(9) C(11) 1.193(6) yes . .
O(10) C(11) 1.349(6) yes . .
O(10) C(12) 1.460(6) yes . .
N(1) C(13) 1.534(7) yes . .
N(1) C(15) 1.525(5) yes . .
N(1) C(17) 1.521(7) yes . .
N(1) C(19) 1.528(6) yes . .
N(2) C(21) 1.516(6) yes . .
N(2) C(23) 1.511(7) yes . .
N(2) C(25) 1.533(7) yes . .
N(2) C(27) 1.510(7) yes . .
C(1) C(2) 1.370(6) yes . .
C(1) C(3) 1.466(6) yes . .
C(2) C(5) 1.515(6) yes . .
C(7) C(8) 1.342(5) yes . .
C(7) C(9) 1.494(7) yes . .
C(8) C(11) 1.511(7) yes . .
C(13) C(14) 1.508(9) yes . .
C(15) C(16) 1.532(7) yes . .
C(17) C(18) 1.520(10) yes . .
C(19) C(20) 1.511(7) yes . .
C(21) C(22) 1.527(10) yes . .
C(23) C(24) 1.511(9) yes . .
C(25) C(26) 1.497(8) yes . .
C(27) C(28) 1.523(9) yes . .
C(4) H(1) 0.950 no . .
C(4) H(2) 0.950 no . .
C(4) H(3) 0.950 no . .
C(6) H(4) 0.950 no . .
C(6) H(5) 0.950 no . .
C(6) H(6) 0.950 no . .
C(10) H(7) 0.950 no . .
C(10) H(8) 0.950 no . .
C(10) H(9) 0.950 no . .
C(12) H(10) 0.950 no . .
C(12) H(11) 0.950 no . .
C(12) H(12) 0.950 no . .
C(13) H(13) 0.950 no . .
C(13) H(14) 0.950 no . .
C(14) H(15) 0.950 no . .
C(14) H(16) 0.950 no . .
C(14) H(17) 0.950 no . .
C(15) H(18) 0.950 no . .
C(15) H(19) 0.950 no . .
C(16) H(20) 0.950 no . .
C(16) H(21) 0.950 no . .
C(16) H(22) 0.950 no . .
C(17) H(23) 0.950 no . .
C(17) H(24) 0.950 no . .
C(18) H(25) 0.950 no . .
C(18) H(26) 0.950 no . .
C(18) H(27) 0.950 no . .
C(19) H(28) 0.950 no . .
C(19) H(29) 0.950 no . .
C(20) H(30) 0.950 no . .
C(20) H(31) 0.950 no . .
C(20) H(32) 0.950 no . .
C(21) H(33) 0.950 no . .
C(21) H(34) 0.950 no . .
C(22) H(35) 0.950 no . .
C(22) H(37) 0.950 no . .
C(23) H(38) 0.950 no . .
C(23) H(39) 0.950 no . .
C(24) H(40) 0.950 no . .
C(24) H(41) 0.950 no . .
C(24) H(42) 0.950 no . .
C(25) H(43) 0.950 no . .
C(25) H(44) 0.950 no . .
C(26) H(45) 0.950 no . .
C(26) H(46) 0.950 no . .
C(26) H(47) 0.950 no . .
C(27) H(48) 0.950 no . .
C(27) H(49) 0.950 no . .
C(28) H(50) 0.950 no . .
C(28) H(51) 0.950 no . .
C(28) H(52) 0.950 no . .

loop_
_geom_contact_atom_site_label_1
_geom_contact_atom_site_label_2
_geom_contact_distance
_geom_contact_publ_flag
_geom_contact_site_symmetry_1
_geom_contact_site_symmetry_2
S(3) C(14) 3.511(6) ? . 3_776
S(4) C(25) 3.592(5) ? . .
O(1) C(16) 3.585(7) ? . 1_565
O(1) C(18) 3.427(7) ? . 1_565
O(1) C(23) 3.123(6) ? . 2_655
O(1) C(24) 3.232(6) ? . 2_655
O(2) C(6) 3.153(7) ? . 2_755
O(2) C(16) 3.483(6) ? . 1_565
O(2) C(17) 3.329(6) ? . 1_565
O(2) C(20) 3.348(6) ? . 3_776
O(3) C(14) 3.560(8) ? . 2_755
O(3) C(18) 3.521(8) ? . 4_564
O(3) C(28) 3.569(7) ? . .
O(4) O(8) 3.473(5) ? . 4_574
O(4) C(12) 3.564(6) ? . 2_655
O(4) C(26) 3.401(9) ? . .
O(5) C(15) 3.407(6) ? . .
O(5) C(16) 3.440(6) ? . .
O(5) C(21) 3.402(7) ? . .
O(7) C(12) 3.435(7) ? . 3_676
O(7) C(28) 3.142(7) ? . 4_565
O(8) O(4) 3.473(5) ? . 4_575
O(8) C(14) 3.334(7) ? . 3_776
O(8) C(20) 3.309(7) ? . .
O(9) C(18) 3.396(7) ? . .
O(9) C(24) 3.499(6) ? . .
O(9) C(26) 3.543(8) ? . 2_645
O(10) C(12) 3.545(7) ? . 3_676
C(4) C(7) 3.412(7) ? . 4_574
C(4) C(9) 3.483(7) ? . 4_574
C(6) O(2) 3.153(7) ? . 2_745
C(7) C(4) 3.412(7) ? . 4_575
C(7) C(19) 3.458(7) ? . .
C(9) C(4) 3.483(7) ? . 4_575
C(9) C(20) 3.506(7) ? . .
C(10) C(16) 3.519(8) ? . 4_565
C(12) O(4) 3.564(6) ? . 2_645
C(12) O(7) 3.435(7) ? . 3_676
C(12) O(10) 3.545(7) ? . 3_676
C(14) S(3) 3.511(6) ? . 3_776
C(14) O(3) 3.560(8) ? . 2_745
C(14) O(8) 3.334(7) ? . 3_776
C(15) O(5) 3.407(6) ? . .
C(16) O(1) 3.585(7) ? . 1_545
C(16) O(2) 3.483(6) ? . 1_545
C(16) O(5) 3.440(6) ? . .
C(16) C(10) 3.519(8) ? . 4_564
C(16) C(22) 3.581(8) ? . .
C(17) O(2) 3.329(6) ? . 1_545
C(18) O(1) 3.427(7) ? . 1_545
C(18) O(3) 3.521(8) ? . 4_565
C(18) O(9) 3.396(7) ? . .
C(19) C(7) 3.458(7) ? . .
C(20) O(2) 3.348(6) ? . 3_776
C(20) O(8) 3.309(7) ? . .
C(20) C(9) 3.506(7) ? . .
C(21) O(5) 3.402(7) ? . .
C(22) C(16) 3.581(8) ? . .
C(23) O(1) 3.123(6) ? . 2_645
C(24) O(1) 3.232(6) ? . 2_645
C(24) O(9) 3.499(6) ? . .
C(25) S(4) 3.592(5) ? . .
C(26) O(4) 3.401(9) ? . .
C(26) O(9) 3.543(8) ? . 2_655
C(28) O(3) 3.569(7) ? . .
C(28) O(7) 3.142(7) ? . 4_564
Mo(1) H(5) 3.353 ? . 2_755
Mo(1) H(22) 3.266 ? . 1_565
Mo(1) H(23) 3.395 ? . 1_565
S(1) H(7) 2.929 ? . 4_574
S(1) H(41) 3.149 ? . 2_655
S(1) H(44) 3.518 ? . .
S(2) H(4) 3.369 ? . 2_755
S(2) H(5) 3.400 ? . 2_755
S(2) H(17) 3.144 ? . .
S(2) H(19) 3.144 ? . .
S(2) H(28) 2.936 ? . .
S(2) H(31) 3.274 ? . 3_776
S(2) H(32) 3.495 ? . 3_776
S(3) H(1) 2.725 ? . 4_575
S(3) H(13) 3.006 ? . 3_776
S(3) H(16) 2.864 ? . 3_776
S(3) H(28) 3.362 ? . .
S(3) H(29) 3.336 ? . .
S(3) H(31) 3.296 ? . .
S(3) H(32) 3.347 ? . 3_776
S(4) H(34) 3.396 ? . .
S(4) H(39) 2.844 ? . 2_655
S(4) H(40) 3.569 ? . 2_655
S(4) H(42) 3.180 ? . .
S(4) H(43) 2.708 ? . .
O(1) H(21) 3.414 ? . 1_565
O(1) H(22) 2.945 ? . 1_565
O(1) H(23) 3.010 ? . 1_565
O(1) H(26) 2.824 ? . 1_565
O(1) H(27) 3.443 ? . 1_565
O(1) H(38) 2.574 ? . 2_655
O(1) H(39) 3.159 ? . 2_655
O(1) H(41) 2.557 ? . 2_655
O(2) H(4) 3.569 ? . 2_755
O(2) H(5) 2.276 ? . 2_755
O(2) H(6) 3.336 ? . 2_755
O(2) H(13) 2.813 ? . 3_776
O(2) H(14) 3.224 ? . 1_565
O(2) H(22) 2.539 ? . 1_565
O(2) H(23) 2.388 ? . 1_565
O(2) H(24) 3.575 ? . 3_776
O(2) H(31) 3.594 ? . 3_776
O(2) H(32) 2.440 ? . 3_776
O(3) H(15) 3.414 ? . 2_755
O(3) H(16) 2.998 ? . 2_755
O(3) H(24) 3.562 ? . 4_564
O(3) H(25) 3.151 ? . 4_564
O(3) H(26) 3.135 ? . 4_564
O(3) H(44) 3.243 ? . .
O(3) H(50) 3.161 ? . .
O(3) H(52) 3.098 ? . .
O(4) H(7) 3.273 ? . 4_574
O(4) H(10) 3.239 ? . 2_655
O(4) H(11) 3.486 ? . 2_655
O(4) H(12) 3.387 ? . 2_655
O(4) H(16) 3.555 ? . 2_755
O(4) H(44) 3.015 ? . .
O(4) H(45) 2.869 ? . .
O(4) H(46) 3.321 ? . .
O(4) H(50) 3.532 ? . .
O(5) H(9) 3.063 ? . 4_564
O(5) H(19) 2.704 ? . .
O(5) H(20) 3.094 ? . .
O(5) H(21) 3.322 ? . .
O(5) H(33) 2.466 ? . .
O(5) H(44) 3.305 ? . .
O(5) H(52) 2.731 ? . .
O(6) H(8) 2.969 ? . 3_776
O(6) H(14) 3.508 ? . 2_755
O(6) H(15) 3.575 ? . .
O(6) H(15) 3.246 ? . 2_755
O(6) H(17) 3.566 ? . .
O(6) H(20) 3.114 ? . 2_755
O(7) H(1) 3.493 ? . 4_575
O(7) H(10) 3.512 ? . 3_676
O(7) H(11) 2.593 ? . 3_676
O(7) H(25) 3.598 ? . .
O(7) H(30) 3.407 ? . .
O(7) H(48) 3.344 ? . 4_565
O(7) H(51) 2.380 ? . 4_565
O(7) H(52) 3.181 ? . 4_565
O(8) H(1) 3.001 ? . 4_575
O(8) H(16) 2.662 ? . 3_776
O(8) H(17) 3.176 ? . 3_776
O(8) H(30) 2.901 ? . .
O(8) H(31) 2.889 ? . .
O(9) H(18) 3.484 ? . .
O(9) H(25) 3.293 ? . .
O(9) H(27) 2.685 ? . .
O(9) H(29) 3.363 ? . .
O(9) H(34) 3.377 ? . .
O(9) H(40) 3.083 ? . .
O(9) H(42) 3.070 ? . .
O(9) H(46) 2.959 ? . 2_645
O(9) H(47) 3.392 ? . 2_645
O(9) H(51) 2.970 ? . 4_565
O(10) H(11) 2.738 ? . 3_676
O(10) H(37) 2.728 ? . 2_655
O(10) H(39) 3.192 ? . 2_655
O(10) H(42) 3.509 ? . .
O(10) H(48) 2.762 ? . 2_655
C(1) H(4) 3.338 ? . 2_755
C(1) H(7) 3.540 ? . 4_574
C(1) H(44) 2.835 ? . .
C(2) H(4) 3.233 ? . 2_755
C(2) H(19) 3.491 ? . .
C(2) H(44) 3.337 ? . .
C(3) H(15) 3.600 ? . 2_755
C(3) H(16) 3.157 ? . 2_755
C(3) H(44) 2.741 ? . .
C(3) H(45) 3.493 ? . .
C(3) H(50) 3.439 ? . .
C(3) H(52) 3.497 ? . .
C(4) H(11) 3.459 ? . 2_655
C(4) H(12) 3.418 ? . 2_655
C(4) H(26) 3.259 ? . 4_564
C(4) H(45) 3.047 ? . .
C(4) H(49) 3.066 ? . 3_675
C(4) H(50) 3.286 ? . .
C(5) H(19) 3.071 ? . .
C(5) H(33) 3.443 ? . .
C(5) H(52) 3.575 ? . .
C(6) H(8) 3.490 ? . 3_776
C(6) H(15) 3.263 ? . .
C(6) H(20) 3.517 ? . 2_755
C(6) H(22) 3.500 ? . 2_755
C(6) H(30) 3.577 ? . 4_564
C(6) H(32) 3.547 ? . 4_564
C(7) H(1) 2.527 ? . 4_575
C(7) H(2) 3.594 ? . 4_575
C(7) H(28) 3.578 ? . .
C(7) H(29) 2.752 ? . .
C(7) H(30) 3.509 ? . .
C(7) H(31) 3.489 ? . .
C(8) H(1) 3.234 ? . 4_575
C(8) H(29) 2.959 ? . .
C(8) H(39) 3.348 ? . 2_655
C(9) H(1) 2.777 ? . 4_575
C(9) H(11) 3.299 ? . 3_676
C(9) H(29) 3.191 ? . .
C(9) H(30) 2.999 ? . .
C(9) H(31) 3.363 ? . .
C(9) H(51) 3.461 ? . 4_565
C(10) H(6) 3.530 ? . 4_565
C(10) H(16) 3.418 ? . 3_776
C(10) H(20) 3.082 ? . 4_565
C(10) H(21) 3.114 ? . 4_565
C(10) H(30) 3.250 ? . .
C(10) H(31) 3.561 ? . .
C(11) H(11) 3.535 ? . 3_676
C(11) H(29) 3.535 ? . .
C(11) H(42) 3.185 ? . .
C(11) H(51) 3.325 ? . 4_565
C(12) H(2) 3.135 ? . 2_645
C(12) H(11) 3.053 ? . 3_676
C(12) H(37) 2.858 ? . 2_655
C(12) H(46) 3.220 ? . 2_645
C(12) H(48) 3.287 ? . 2_655
C(12) H(51) 3.560 ? . 4_565
C(13) H(24) 3.479 ? . 3_766
C(14) H(4) 3.172 ? . .
C(15) H(33) 3.434 ? . .
C(15) H(34) 3.436 ? . .
C(16) H(5) 3.263 ? . 2_745
C(16) H(7) 3.214 ? . 4_564
C(16) H(8) 3.363 ? . 4_564
C(16) H(9) 3.402 ? . 4_564
C(16) H(33) 3.475 ? . .
C(18) H(3) 3.238 ? . 4_565
C(18) H(50) 3.540 ? . 4_565
C(18) H(51) 3.505 ? . 4_565
C(20) H(6) 3.269 ? . 4_565
C(21) H(18) 3.198 ? . .
C(21) H(21) 3.157 ? . .
C(22) H(10) 3.133 ? . 2_645
C(22) H(18) 3.402 ? . .
C(22) H(21) 2.693 ? . .
C(22) H(41) 3.211 ? . 2_645
C(22) H(42) 3.563 ? . 2_645
C(24) H(10) 3.337 ? . .
C(24) H(35) 3.217 ? . 2_655
C(24) H(46) 3.277 ? . 2_645
C(26) H(2) 3.553 ? . .
C(26) H(12) 3.154 ? . 2_655
C(26) H(40) 3.308 ? . 2_655
C(27) H(2) 3.024 ? . 3_675
C(27) H(12) 3.417 ? . 4_564
C(28) H(3) 3.456 ? . .
C(28) H(12) 3.424 ? . 4_564
C(28) H(25) 3.171 ? . 4_564
H(1) S(3) 2.725 ? . 4_574
H(1) O(7) 3.493 ? . 4_574
H(1) O(8) 3.001 ? . 4_574
H(1) C(7) 2.527 ? . 4_574
H(1) C(8) 3.234 ? . 4_574
H(1) C(9) 2.777 ? . 4_574
H(1) H(11) 3.571 ? . 2_655
H(1) H(16) 3.238 ? . 2_755
H(1) H(26) 3.337 ? . 4_564
H(1) H(49) 3.547 ? . 3_675
H(2) C(7) 3.594 ? . 4_574
H(2) C(12) 3.135 ? . 2_655
H(2) C(26) 3.553 ? . .
H(2) C(27) 3.024 ? . 3_675
H(2) H(10) 3.370 ? . 2_655
H(2) H(11) 2.881 ? . 2_655
H(2) H(12) 2.683 ? . 2_655
H(2) H(38) 3.377 ? . 3_675
H(2) H(39) 3.576 ? . 3_675
H(2) H(45) 2.703 ? . .
H(2) H(48) 2.992 ? . 3_675
H(2) H(49) 2.258 ? . 3_675
H(2) H(50) 3.428 ? . .
H(3) C(18) 3.238 ? . 4_564
H(3) C(28) 3.456 ? . .
H(3) H(25) 3.277 ? . 4_564
H(3) H(26) 2.415 ? . 4_564
H(3) H(38) 3.466 ? . 3_675
H(3) H(45) 3.081 ? . .
H(3) H(47) 3.541 ? . 3_675
H(3) H(49) 3.111 ? . 3_675
H(3) H(50) 2.590 ? . .
H(3) H(52) 3.594 ? . .
H(4) S(2) 3.369 ? . 2_745
H(4) O(2) 3.569 ? . 2_745
H(4) C(1) 3.338 ? . 2_745
H(4) C(2) 3.233 ? . 2_745
H(4) C(14) 3.172 ? . .
H(4) H(7) 3.514 ? . 3_776
H(4) H(8) 3.273 ? . 3_776
H(4) H(15) 2.429 ? . .
H(4) H(16) 3.438 ? . .
H(4) H(17) 3.241 ? . .
H(4) H(20) 3.342 ? . .
H(5) Mo(1) 3.353 ? . 2_745
H(5) S(2) 3.400 ? . 2_745
H(5) O(2) 2.276 ? . 2_745
H(5) C(16) 3.263 ? . 2_755
H(5) H(8) 3.563 ? . 3_776
H(5) H(14) 3.096 ? . 2_755
H(5) H(20) 3.010 ? . 2_755
H(5) H(22) 2.674 ? . 2_755
H(5) H(30) 3.599 ? . 4_564
H(5) H(32) 3.163 ? . 4_564
H(6) O(2) 3.336 ? . 2_745
H(6) C(10) 3.530 ? . 4_564
H(6) C(20) 3.269 ? . 4_564
H(6) H(8) 3.082 ? . 4_564
H(6) H(9) 3.126 ? . 4_564
H(6) H(30) 2.752 ? . 4_564
H(6) H(31) 3.555 ? . 4_564
H(6) H(32) 3.036 ? . 4_564
H(7) S(1) 2.929 ? . 4_575
H(7) O(4) 3.273 ? . 4_575
H(7) C(1) 3.540 ? . 4_575
H(7) C(16) 3.214 ? . 4_565
H(7) H(4) 3.514 ? . 3_776
H(7) H(16) 3.525 ? . 3_776
H(7) H(20) 2.992 ? . 4_565
H(7) H(21) 2.725 ? . 4_565
H(7) H(22) 3.445 ? . 4_565
H(8) O(6) 2.969 ? . 3_776
H(8) C(6) 3.490 ? . 3_776
H(8) C(16) 3.363 ? . 4_565
H(8) H(4) 3.273 ? . 3_776
H(8) H(5) 3.563 ? . 3_776
H(8) H(6) 3.082 ? . 4_565
H(8) H(16) 3.351 ? . 3_776
H(8) H(17) 3.190 ? . 3_776
H(8) H(20) 2.718 ? . 4_565
H(8) H(21) 3.219 ? . 4_565
H(8) H(30) 3.255 ? . .
H(8) H(31) 3.363 ? . .
H(9) O(5) 3.063 ? . 4_565
H(9) C(16) 3.402 ? . 4_565
H(9) H(6) 3.126 ? . 4_565
H(9) H(20) 3.021 ? . 4_565
H(9) H(21) 2.897 ? . 4_565
H(9) H(30) 3.011 ? . .
H(9) H(33) 3.392 ? . 4_565
H(9) H(51) 3.487 ? . 4_565
H(9) H(52) 3.161 ? . 4_565
H(10) O(4) 3.239 ? . 2_645
H(10) O(7) 3.512 ? . 3_676
H(10) C(22) 3.133 ? . 2_655
H(10) C(24) 3.337 ? . .
H(10) H(2) 3.370 ? . 2_645
H(10) H(35) 3.378 ? . 2_655
H(10) H(37) 2.436 ? . 2_655
H(10) H(40) 3.261 ? . .
H(10) H(41) 2.950 ? . .
H(10) H(42) 3.253 ? . .
H(10) H(45) 3.593 ? . 2_645
H(10) H(46) 2.921 ? . 2_645
H(10) H(48) 3.425 ? . 2_655
H(11) O(4) 3.486 ? . 2_645
H(11) O(7) 2.593 ? . 3_676
H(11) O(10) 2.738 ? . 3_676
H(11) C(4) 3.459 ? . 2_645
H(11) C(9) 3.299 ? . 3_676
H(11) C(11) 3.535 ? . 3_676
H(11) C(12) 3.053 ? . 3_676
H(11) H(1) 3.571 ? . 2_645
H(11) H(2) 2.881 ? . 2_645
H(11) H(11) 2.642 ? . 3_676
H(11) H(12) 3.288 ? . 3_676
H(11) H(37) 2.995 ? . 2_655
H(11) H(48) 3.047 ? . 2_655
H(11) H(48) 3.417 ? . 4_565
H(12) O(4) 3.387 ? . 2_645
H(12) C(4) 3.418 ? . 2_645
H(12) C(26) 3.154 ? . 2_645
H(12) C(27) 3.417 ? . 4_565
H(12) C(28) 3.424 ? . 4_565
H(12) H(2) 2.683 ? . 2_645
H(12) H(11) 3.288 ? . 3_676
H(12) H(45) 2.856 ? . 2_645
H(12) H(46) 2.667 ? . 2_645
H(12) H(47) 3.511 ? . 2_645
H(12) H(48) 3.106 ? . 4_565
H(12) H(49) 3.196 ? . 4_565
H(12) H(51) 2.792 ? . 4_565
H(13) S(3) 3.006 ? . 3_776
H(13) O(2) 2.813 ? . 3_776
H(13) H(23) 3.145 ? . 3_766
H(13) H(24) 3.170 ? . 3_766
H(14) O(2) 3.224 ? . 1_545
H(14) O(6) 3.508 ? . 2_745
H(14) H(5) 3.096 ? . 2_745
H(14) H(24) 2.903 ? . 3_766
H(15) O(3) 3.414 ? . 2_745
H(15) O(6) 3.575 ? . .
H(15) O(6) 3.246 ? . 2_745
H(15) C(3) 3.600 ? . 2_745
H(15) C(6) 3.263 ? . .
H(15) H(4) 2.429 ? . .
H(16) S(3) 2.864 ? . 3_776
H(16) O(3) 2.998 ? . 2_745
H(16) O(4) 3.555 ? . 2_745
H(16) O(8) 2.662 ? . 3_776
H(16) C(3) 3.157 ? . 2_745
H(16) C(10) 3.418 ? . 3_776
H(16) H(1) 3.238 ? . 2_745
H(16) H(4) 3.438 ? . .
H(16) H(7) 3.525 ? . 3_776
H(16) H(8) 3.351 ? . 3_776
H(17) S(2) 3.144 ? . .
H(17) O(6) 3.566 ? . .
H(17) O(8) 3.176 ? . 3_776
H(17) H(4) 3.241 ? . .
H(17) H(8) 3.190 ? . 3_776
H(17) H(31) 3.284 ? . 3_776
H(18) O(9) 3.484 ? . .
H(18) C(21) 3.198 ? . .
H(18) C(22) 3.402 ? . .
H(18) H(33) 3.089 ? . .
H(18) H(34) 2.719 ? . .
H(18) H(35) 3.464 ? . .
H(19) S(2) 3.144 ? . .
H(19) O(5) 2.704 ? . .
H(19) C(2) 3.491 ? . .
H(19) C(5) 3.071 ? . .
H(19) H(33) 3.235 ? . .
H(19) H(34) 3.460 ? . .
H(20) O(5) 3.094 ? . .
H(20) O(6) 3.114 ? . 2_745
H(20) C(6) 3.517 ? . 2_745
H(20) C(10) 3.082 ? . 4_564
H(20) H(4) 3.342 ? . .
H(20) H(5) 3.010 ? . 2_745
H(20) H(7) 2.992 ? . 4_564
H(20) H(8) 2.718 ? . 4_564
H(20) H(9) 3.021 ? . 4_564
H(21) O(1) 3.414 ? . 1_545
H(21) O(5) 3.322 ? . .
H(21) C(10) 3.114 ? . 4_564
H(21) C(21) 3.157 ? . .
H(21) C(22) 2.693 ? . .
H(21) H(7) 2.725 ? . 4_564
H(21) H(8) 3.219 ? . 4_564
H(21) H(9) 2.897 ? . 4_564
H(21) H(33) 2.838 ? . .
H(21) H(34) 3.319 ? . .
H(21) H(35) 3.129 ? . .
H(21) H(37) 3.339 ? . .
H(22) Mo(1) 3.266 ? . 1_545
H(22) O(1) 2.945 ? . 1_545
H(22) O(2) 2.539 ? . 1_545
H(22) C(6) 3.500 ? . 2_745
H(22) H(5) 2.674 ? . 2_745
H(22) H(7) 3.445 ? . 4_564
H(23) Mo(1) 3.395 ? . 1_545
H(23) O(1) 3.010 ? . 1_545
H(23) O(2) 2.388 ? . 1_545
H(23) H(13) 3.145 ? . 3_766
H(24) O(2) 3.575 ? . 3_776
H(24) O(3) 3.562 ? . 4_565
H(24) C(13) 3.479 ? . 3_766
H(24) H(13) 3.170 ? . 3_766
H(24) H(14) 2.903 ? . 3_766
H(25) O(3) 3.151 ? . 4_565
H(25) O(7) 3.598 ? . .
H(25) O(9) 3.293 ? . .
H(25) C(28) 3.171 ? . 4_565
H(25) H(3) 3.277 ? . 4_565
H(25) H(50) 3.029 ? . 4_565
H(25) H(51) 2.813 ? . 4_565
H(25) H(52) 3.145 ? . 4_565
H(26) O(1) 2.824 ? . 1_545
H(26) O(3) 3.135 ? . 4_565
H(26) C(4) 3.259 ? . 4_565
H(26) H(1) 3.337 ? . 4_565
H(26) H(3) 2.415 ? . 4_565
H(26) H(38) 3.514 ? . 2_645
H(26) H(47) 3.411 ? . 2_645
H(26) H(50) 3.276 ? . 4_565
H(27) O(1) 3.443 ? . 1_545
H(27) O(9) 2.685 ? . .
H(27) H(47) 3.502 ? . 2_645
H(27) H(51) 3.573 ? . 4_565
H(28) S(2) 2.936 ? . .
H(28) S(3) 3.362 ? . .
H(28) C(7) 3.578 ? . .
H(28) H(31) 3.084 ? . 3_776
H(29) S(3) 3.336 ? . .
H(29) O(9) 3.363 ? . .
H(29) C(7) 2.752 ? . .
H(29) C(8) 2.959 ? . .
H(29) C(9) 3.191 ? . .
H(29) C(11) 3.535 ? . .
H(30) O(7) 3.407 ? . .
H(30) O(8) 2.901 ? . .
H(30) C(6) 3.577 ? . 4_565
H(30) C(7) 3.509 ? . .
H(30) C(9) 2.999 ? . .
H(30) C(10) 3.250 ? . .
H(30) H(5) 3.599 ? . 4_565
H(30) H(6) 2.752 ? . 4_565
H(30) H(8) 3.255 ? . .
H(30) H(9) 3.011 ? . .
H(31) S(2) 3.274 ? . 3_776
H(31) S(3) 3.296 ? . .
H(31) O(2) 3.594 ? . 3_776
H(31) O(8) 2.889 ? . .
H(31) C(7) 3.489 ? . .
H(31) C(9) 3.363 ? . .
H(31) C(10) 3.561 ? . .
H(31) H(6) 3.555 ? . 4_565
H(31) H(8) 3.363 ? . .
H(31) H(17) 3.284 ? . 3_776
H(31) H(28) 3.084 ? . 3_776
H(31) H(31) 3.362 ? . 3_776
H(32) S(2) 3.495 ? . 3_776
H(32) S(3) 3.347 ? . 3_776
H(32) O(2) 2.440 ? . 3_776
H(32) C(6) 3.547 ? . 4_565
H(32) H(5) 3.163 ? . 4_565
H(32) H(6) 3.036 ? . 4_565
H(33) O(5) 2.466 ? . .
H(33) C(5) 3.443 ? . .
H(33) C(15) 3.434 ? . .
H(33) C(16) 3.475 ? . .
H(33) H(9) 3.392 ? . 4_564
H(33) H(18) 3.089 ? . .
H(33) H(19) 3.235 ? . .
H(33) H(21) 2.838 ? . .
H(34) S(4) 3.396 ? . .
H(34) O(9) 3.377 ? . .
H(34) C(15) 3.436 ? . .
H(34) H(18) 2.719 ? . .
H(34) H(19) 3.460 ? . .
H(34) H(21) 3.319 ? . .
H(35) C(24) 3.217 ? . 2_645
H(35) H(10) 3.378 ? . 2_645
H(35) H(18) 3.464 ? . .
H(35) H(21) 3.129 ? . .
H(35) H(41) 2.713 ? . 2_645
H(35) H(42) 2.887 ? . 2_645
H(37) O(10) 2.728 ? . 2_645
H(37) C(12) 2.858 ? . 2_645
H(37) H(10) 2.436 ? . 2_645
H(37) H(11) 2.995 ? . 2_645
H(37) H(21) 3.339 ? . .
H(37) H(41) 3.300 ? . 2_645
H(37) H(42) 3.478 ? . 2_645
H(38) O(1) 2.574 ? . 2_645
H(38) H(2) 3.377 ? . 3_675
H(38) H(3) 3.466 ? . 3_675
H(38) H(26) 3.514 ? . 2_655
H(39) S(4) 2.844 ? . 2_645
H(39) O(1) 3.159 ? . 2_645
H(39) O(10) 3.192 ? . 2_645
H(39) C(8) 3.348 ? . 2_645
H(39) H(2) 3.576 ? . 3_675
H(40) S(4) 3.569 ? . 2_645
H(40) O(9) 3.083 ? . .
H(40) C(26) 3.308 ? . 2_645
H(40) H(10) 3.261 ? . .
H(40) H(43) 3.251 ? . 2_645
H(40) H(46) 2.463 ? . 2_645
H(40) H(47) 3.550 ? . 2_645
H(41) S(1) 3.149 ? . 2_645
H(41) O(1) 2.557 ? . 2_645
H(41) C(22) 3.211 ? . 2_655
H(41) H(10) 2.950 ? . .
H(41) H(35) 2.713 ? . 2_655
H(41) H(37) 3.300 ? . 2_655
H(41) H(46) 3.354 ? . 2_645
H(42) S(4) 3.180 ? . .
H(42) O(9) 3.070 ? . .
H(42) O(10) 3.509 ? . .
H(42) C(11) 3.185 ? . .
H(42) C(22) 3.563 ? . 2_655
H(42) H(10) 3.253 ? . .
H(42) H(35) 2.887 ? . 2_655
H(42) H(37) 3.478 ? . 2_655
H(43) S(4) 2.708 ? . .
H(43) H(40) 3.251 ? . 2_655
H(44) S(1) 3.518 ? . .
H(44) O(3) 3.243 ? . .
H(44) O(4) 3.015 ? . .
H(44) O(5) 3.305 ? . .
H(44) C(1) 2.835 ? . .
H(44) C(2) 3.337 ? . .
H(44) C(3) 2.741 ? . .
H(45) O(4) 2.869 ? . .
H(45) C(3) 3.493 ? . .
H(45) C(4) 3.047 ? . .
H(45) H(2) 2.703 ? . .
H(45) H(3) 3.081 ? . .
H(45) H(10) 3.593 ? . 2_655
H(45) H(12) 2.856 ? . 2_655
H(45) H(49) 3.162 ? . 3_675
H(45) H(50) 3.311 ? . 3_675
H(46) O(4) 3.321 ? . .
H(46) O(9) 2.959 ? . 2_655
H(46) C(12) 3.220 ? . 2_655
H(46) C(24) 3.277 ? . 2_655
H(46) H(10) 2.921 ? . 2_655
H(46) H(12) 2.667 ? . 2_655
H(46) H(40) 2.463 ? . 2_655
H(46) H(41) 3.354 ? . 2_655
H(47) O(9) 3.392 ? . 2_655
H(47) H(3) 3.541 ? . 3_675
H(47) H(12) 3.511 ? . 2_655
H(47) H(26) 3.411 ? . 2_655
H(47) H(27) 3.502 ? . 2_655
H(47) H(40) 3.550 ? . 2_655
H(47) H(50) 3.365 ? . 3_675
H(48) O(7) 3.344 ? . 4_564
H(48) O(10) 2.762 ? . 2_645
H(48) C(12) 3.287 ? . 2_645
H(48) H(2) 2.992 ? . 3_675
H(48) H(10) 3.425 ? . 2_645
H(48) H(11) 3.047 ? . 2_645
H(48) H(11) 3.417 ? . 4_564
H(48) H(12) 3.106 ? . 4_564
H(49) C(4) 3.066 ? . 3_675
H(49) H(1) 3.547 ? . 3_675
H(49) H(2) 2.258 ? . 3_675
H(49) H(3) 3.111 ? . 3_675
H(49) H(12) 3.196 ? . 4_564
H(49) H(45) 3.162 ? . 3_675
H(50) O(3) 3.161 ? . .
H(50) O(4) 3.532 ? . .
H(50) C(3) 3.439 ? . .
H(50) C(4) 3.286 ? . .
H(50) C(18) 3.540 ? . 4_564
H(50) H(2) 3.428 ? . .
H(50) H(3) 2.590 ? . .
H(50) H(25) 3.029 ? . 4_564
H(50) H(26) 3.276 ? . 4_564
H(50) H(45) 3.311 ? . 3_675
H(50) H(47) 3.365 ? . 3_675
H(51) O(7) 2.380 ? . 4_564
H(51) O(9) 2.970 ? . 4_564
H(51) C(9) 3.461 ? . 4_564
H(51) C(11) 3.325 ? . 4_564
H(51) C(12) 3.560 ? . 4_564
H(51) C(18) 3.505 ? . 4_564
H(51) H(9) 3.487 ? . 4_564
H(51) H(12) 2.792 ? . 4_564
H(51) H(25) 2.813 ? . 4_564
H(51) H(27) 3.573 ? . 4_564
H(52) O(3) 3.098 ? . .
H(52) O(5) 2.731 ? . .
H(52) O(7) 3.181 ? . 4_564
H(52) C(3) 3.497 ? . .
H(52) C(5) 3.575 ? . .
H(52) H(3) 3.594 ? . .
H(52) H(9) 3.161 ? . 4_564
H(52) H(25) 3.145 ? . 4_564

loop_
_geom_torsion_atom_site_label_1
_geom_torsion_atom_site_label_2
_geom_torsion_atom_site_label_3
_geom_torsion_atom_site_label_4
_geom_torsion
_geom_torsion_publ_flag
_geom_torsion_site_symmetry_1
_geom_torsion_site_symmetry_2
_geom_torsion_site_symmetry_3
_geom_torsion_site_symmetry_4
S(1) Mo(1) S(2) C(2) -6.62(18) ? . . . .
S(2) Mo(1) S(1) C(1) 4.77(18) ? . . . .
S(1) Mo(1) S(3) C(7) -48.1(2) ? . . . .
S(3) Mo(1) S(1) C(1) -44.1(2) ? . . . .
S(1) Mo(1) S(4) C(8) 177.78(17) ? . . . .
S(4) Mo(1) S(1) C(1) -80.56(18) ? . . . .
O(1) Mo(1) S(1) C(1) -171.6(2) ? . . . .
O(2) Mo(1) S(1) C(1) 86.9(2) ? . . . .
S(2) Mo(1) S(3) C(7) -95.93(18) ? . . . .
S(3) Mo(1) S(2) C(2) 157.03(18) ? . . . .
S(2) Mo(1) S(4) C(8) 98.28(17) ? . . . .
S(4) Mo(1) S(2) C(2) 77.79(18) ? . . . .
O(1) Mo(1) S(2) C(2) 5.2(4) ? . . . .
O(2) Mo(1) S(2) C(2) -120.0(2) ? . . . .
S(3) Mo(1) S(4) C(8) 10.83(17) ? . . . .
S(4) Mo(1) S(3) C(7) -11.16(18) ? . . . .
O(1) Mo(1) S(3) C(7) 75.4(2) ? . . . .
O(2) Mo(1) S(3) C(7) 176.6(2) ? . . . .
O(1) Mo(1) S(4) C(8) -98.5(2) ? . . . .
O(2) Mo(1) S(4) C(8) 34.2(4) ? . . . .
Mo(1) S(1) C(1) C(2) -1.8(4) ? . . . .
Mo(1) S(1) C(1) C(3) 175.7(3) ? . . . .
Mo(1) S(2) C(2) C(1) 8.7(4) ? . . . .
Mo(1) S(2) C(2) C(5) -166.0(3) ? . . . .
Mo(1) S(3) C(7) C(8) 10.8(4) ? . . . .
Mo(1) S(3) C(7) C(9) -168.7(3) ? . . . .
Mo(1) S(4) C(8) C(7) -9.3(4) ? . . . .
Mo(1) S(4) C(8) C(11) 173.2(3) ? . . . .
C(4) O(4) C(3) O(3) 0.0(6) ? . . . .
C(4) O(4) C(3) C(1) 179.4(4) ? . . . .
C(6) O(6) C(5) O(5) 0.9(6) ? . . . .
C(6) O(6) C(5) C(2) 174.9(3) ? . . . .
C(10) O(8) C(9) O(7) 3.2(7) ? . . . .
C(10) O(8) C(9) C(7) -176.8(4) ? . . . .
C(12) O(10) C(11) O(9) 6.3(7) ? . . . .
C(12) O(10) C(11) C(8) 179.3(3) ? . . . .
C(13) N(1) C(15) C(16) 54.7(5) ? . . . .
C(15) N(1) C(13) C(14) 48.1(5) ? . . . .
C(13) N(1) C(17) C(18) 178.7(4) ? . . . .
C(17) N(1) C(13) C(14) 170.3(4) ? . . . .
C(13) N(1) C(19) C(20) -69.3(5) ? . . . .
C(19) N(1) C(13) C(14) -68.3(5) ? . . . .
C(15) N(1) C(17) C(18) -59.9(6) ? . . . .
C(17) N(1) C(15) C(16) -64.9(6) ? . . . .
C(15) N(1) C(19) C(20) 171.1(4) ? . . . .
C(19) N(1) C(15) C(16) 174.6(4) ? . . . .
C(17) N(1) C(19) C(20) 50.0(5) ? . . . .
C(19) N(1) C(17) C(18) 57.3(5) ? . . . .
C(21) N(2) C(23) C(24) 49.5(6) ? . . . .
C(23) N(2) C(21) C(22) 59.5(7) ? . . . .
C(21) N(2) C(25) C(26) 179.1(6) ? . . . .
C(25) N(2) C(21) C(22) 179.9(4) ? . . . .
C(21) N(2) C(27) C(28) -64.9(5) ? . . . .
C(27) N(2) C(21) C(22) -59.7(7) ? . . . .
C(23) N(2) C(25) C(26) -61.4(6) ? . . . .
C(25) N(2) C(23) C(24) -66.9(6) ? . . . .
C(23) N(2) C(27) C(28) 174.1(4) ? . . . .
C(27) N(2) C(23) C(24) 171.5(5) ? . . . .
C(25) N(2) C(27) C(28) 52.0(5) ? . . . .
C(27) N(2) C(25) C(26) 58.1(7) ? . . . .
S(1) C(1) C(2) S(2) -5.3(6) ? . . . .
S(1) C(1) C(2) C(5) 169.0(3) ? . . . .
S(1) C(1) C(3) O(3) 174.6(4) ? . . . .
S(1) C(1) C(3) O(4) -4.8(6) ? . . . .
C(2) C(1) C(3) O(3) -7.8(8) ? . . . .
C(2) C(1) C(3) O(4) 172.7(4) ? . . . .
C(3) C(1) C(2) S(2) 177.2(3) ? . . . .
C(3) C(1) C(2) C(5) -8.6(7) ? . . . .
S(2) C(2) C(5) O(5) 95.6(4) ? . . . .
S(2) C(2) C(5) O(6) -78.4(4) ? . . . .
C(1) C(2) C(5) O(5) -79.1(6) ? . . . .
C(1) C(2) C(5) O(6) 106.8(5) ? . . . .
S(3) C(7) C(8) S(4) -0.3(6) ? . . . .
S(3) C(7) C(8) C(11) 176.9(3) ? . . . .
S(3) C(7) C(9) O(7) 177.0(4) ? . . . .
S(3) C(7) C(9) O(8) -3.0(5) ? . . . .
C(8) C(7) C(9) O(7) -2.6(7) ? . . . .
C(8) C(7) C(9) O(8) 177.4(4) ? . . . .
C(9) C(7) C(8) S(4) 179.2(3) ? . . . .
C(9) C(7) C(8) C(11) -3.5(7) ? . . . .
S(4) C(8) C(11) O(9) 83.0(5) ? . . . .
S(4) C(8) C(11) O(10) -90.1(4) ? . . . .
C(7) C(8) C(11) O(9) -94.5(6) ? . . . .
C(7) C(8) C(11) O(10) 92.4(5) ? . . . .
